data_7703858
loop_
_publ_author_name
'Huang, Li-Cheng'
'Zhang, Jing-Shun'
'Jia, Teng'
'Mu, Ying'
'Gao, Wei'

_publ_section_title
;
 Bis(imino)aryl NCN pincer cobalt complexes: synthesis and
 disproportionation.
;
_journal_issue 16
_journal_name_full 'Dalton transactions (Cambridge, England : 2003)'
_journal_page_first 5219
_journal_page_last 5227
_journal_paper_doi 10.1039/d0dt00747a
_journal_volume 49
_journal_year 2020
_chemical_formula_moiety 'C30 H41 Br Co N2 P2'
_chemical_formula_sum 'C30 H41 Br Co N2 P2'
_chemical_formula_weight 630.43
_space_group_crystal_system orthorhombic
_space_group_IT_number 60
_space_group_name_Hall '-P 2n 2ab'
_space_group_name_H-M_alt 'P b c n'
_atom_sites_solution_hydrogens geom
_atom_sites_solution_primary direct
_audit_creation_date 2019-12-19
_audit_creation_method
;
Olex2 1.2
(compiled 2018.05.29 svn.r3508 for OlexSys, GUI svn.r5506)
;
_audit_update_record
;
2020-02-27 deposited with the CCDC.	2020-03-25 downloaded from the CCDC.
;
_cell_angle_alpha 90
_cell_angle_beta 90
_cell_angle_gamma 90
_cell_formula_units_Z 8
_cell_length_a 16.5905(7)
_cell_length_b 23.4842(10)
_cell_length_c 15.8812(6)
_cell_measurement_reflns_used 9914
_cell_measurement_temperature 200(2)
_cell_measurement_theta_max 25.32
_cell_measurement_theta_min 2.97
_cell_volume 6187.5(4)
_computing_cell_refinement 'SAINT V8.38A (?, 2016)'
_computing_data_reduction 'SAINT V8.38A (?, 2016)'
_computing_molecular_graphics 'Olex2 (Dolomanov et al., 2009)'
_computing_publication_material 'Olex2 (Dolomanov et al., 2009)'
_computing_structure_refinement 'ShelXL (Sheldrick, 2015)'
_computing_structure_solution 'XS (Sheldrick, 2008)'
_diffrn_ambient_temperature 200.0
_diffrn_measured_fraction_theta_full 0.990
_diffrn_measured_fraction_theta_max 0.990
_diffrn_measurement_device_type 'CCD area detector'
_diffrn_measurement_method 'phi and omega scans'
_diffrn_radiation_monochromator graphite
_diffrn_radiation_type MoK\a
_diffrn_radiation_wavelength 0.71073
_diffrn_reflns_av_R_equivalents 0.0256
_diffrn_reflns_av_unetI/netI 0.0173
_diffrn_reflns_Laue_measured_fraction_full 0.990
_diffrn_reflns_Laue_measured_fraction_max 0.990
_diffrn_reflns_limit_h_max 19
_diffrn_reflns_limit_h_min -19
_diffrn_reflns_limit_k_max 27
_diffrn_reflns_limit_k_min -28
_diffrn_reflns_limit_l_max 19
_diffrn_reflns_limit_l_min -19
_diffrn_reflns_number 33881
_diffrn_reflns_point_group_measured_fraction_full 0.990
_diffrn_reflns_point_group_measured_fraction_max 0.990
_diffrn_reflns_theta_full 25.242
_diffrn_reflns_theta_max 25.361
_diffrn_reflns_theta_min 2.455
_exptl_absorpt_coefficient_mu 1.970
_exptl_absorpt_correction_T_max 0.7452
_exptl_absorpt_correction_T_min 0.5402
_exptl_absorpt_correction_type multi-scan
_exptl_absorpt_process_details
;
SADABS-2016/2 (Bruker,2016/2) was used for absorption correction.
wR2(int) was 0.1353 before and 0.0391 after correction.
The Ratio of minimum to maximum transmission is 0.7249.
The \l/2 correction factor is Not present.
;
_exptl_crystal_colour 'clear reddish red'
_exptl_crystal_colour_lustre clear
_exptl_crystal_colour_modifier reddish
_exptl_crystal_colour_primary red
_exptl_crystal_density_diffrn 1.353
_exptl_crystal_description block
_exptl_crystal_F_000 2616
_exptl_crystal_size_max 0.17
_exptl_crystal_size_mid 0.15
_exptl_crystal_size_min 0.11
_refine_diff_density_max 1.092
_refine_diff_density_min -2.590
_refine_diff_density_rms 0.144
_refine_ls_extinction_method none
_refine_ls_goodness_of_fit_ref 1.105
_refine_ls_hydrogen_treatment constr
_refine_ls_matrix_type full
_refine_ls_number_parameters 335
_refine_ls_number_reflns 5610
_refine_ls_number_restraints 0
_refine_ls_restrained_S_all 1.105
_refine_ls_R_factor_all 0.0704
_refine_ls_R_factor_gt 0.0657
_refine_ls_shift/su_max 0.001
_refine_ls_shift/su_mean 0.000
_refine_ls_structure_factor_coef Fsqd
_refine_ls_weighting_details 'w=1/[\s^2^(Fo^2^)+(0.1494P)^2^+10.4921P] where P=(Fo^2^+2Fc^2^)/3'
_refine_ls_weighting_scheme calc
_refine_ls_wR_factor_gt 0.2125
_refine_ls_wR_factor_ref 0.2196
_reflns_Friedel_coverage 0.000
_reflns_number_gt 5053
_reflns_number_total 5610
_reflns_threshold_expression 'I > 2\s(I)'
_cod_data_source_file d0dt00747a2.cif
_cod_data_source_block 3a
_cod_depositor_comments 'Adding full bibliography for 7703856--7703861.cif.'
_cod_database_code 7703858
_shelx_shelxl_version_number 2014/7
_shelx_space_group_comment
;
The symmetry employed for this shelxl refinement is uniquely defined
by the following loop, which should always be used as a source of
symmetry information in preference to the above space-group names.
They are only intended as comments.
;
_olex2_refinement_description
;
1. Fixed Uiso
 At 1.2 times of:
  All C(H) groups
 At 1.5 times of:
  All C(H,H,H) groups
2.a Aromatic/amide H refined with riding coordinates:
 C8(H8), C4(H4), C3(H3), C13(H13), C12(H12), C5(H5), C20(H20), C7(H7),
 C11(H11), C19(H19), C21(H21)
2.b Idealised Me refined as rotating group:
 C25(H25A,H25B,H25C), C26(H26A,H26B,H26C), C23(H23A,H23B,H23C), C15(H15A,H15B,
 H15C), C30(H30A,H30B,H30C), C16(H16A,H16B,H16C), C24(H24A,H24B,H24C), C27(H27A,
 H27B,H27C), C29(H29A,H29B,H29C), C28(H28A,H28B,H28C)
;
_olex2_submission_special_instructions 'No special instructions were received'

loop_
_space_group_symop_operation_xyz
'x, y, z'
'-x+1/2, -y+1/2, z+1/2'
'x+1/2, -y+1/2, -z'
'-x, y, -z+1/2'
'-x, -y, -z'
'x-1/2, y-1/2, -z-1/2'
'-x-1/2, y-1/2, z'
'x, -y, z-1/2'

loop_
_atom_site_label
_atom_site_type_symbol
_atom_site_fract_x
_atom_site_fract_y
_atom_site_fract_z
_atom_site_U_iso_or_equiv
_atom_site_adp_type
_atom_site_occupancy
_atom_site_site_symmetry_order
_atom_site_calc_flag
_atom_site_refinement_flags_posn
_atom_site_refinement_flags_adp
_atom_site_refinement_flags_occupancy
_atom_site_disorder_assembly
_atom_site_disorder_group
Co1 Co 0.13877(3) 0.19137(2) 1.00572(3) 0.0238(2) Uani 1 1 d . . . . .
Br1 Br 0.24419(4) 0.24539(3) 0.93974(5) 0.0723(3) Uani 1 1 d . . . . .
P1 P 0.18457(6) 0.22248(4) 1.12839(7) 0.0304(3) Uani 1 1 d . . . . .
P2 P 0.12279(8) 0.13730(5) 0.89013(7) 0.0368(3) Uani 1 1 d . . . . .
C6 C -0.0140(2) 0.15694(15) 1.0604(2) 0.0236(7) Uani 1 1 d . . . . .
N2 N 0.1822(2) 0.02356(15) 1.1604(2) 0.0336(8) Uani 1 1 d . . . . .
C1 C 0.0679(2) 0.13933(15) 1.0618(2) 0.0217(7) Uani 1 1 d . . . . .
C2 C 0.0827(2) 0.08692(15) 1.1025(2) 0.0237(7) Uani 1 1 d . . . . .
C10 C 0.3133(2) 0.02008(16) 1.2298(3) 0.0293(8) Uani 1 1 d . . . . .
N1 N 0.0267(2) 0.24591(14) 1.00424(19) 0.0246(7) Uani 1 1 d . . . . .
C8 C -0.0311(2) 0.21355(16) 1.0290(2) 0.0255(8) Uani 1 1 d . . . . .
H8 H -0.0852 0.2268 1.0267 0.031 Uiso 1 1 calc R . . . .
C4 C -0.0594(2) 0.07232(18) 1.1314(3) 0.0351(9) Uani 1 1 d . . . . .
H4 H -0.1016 0.0493 1.1531 0.042 Uiso 1 1 calc R . . . .
C22 C -0.0340(3) 0.33638(17) 1.0507(3) 0.0310(9) Uani 1 1 d . . . . .
C17 C 0.0042(2) 0.30450(16) 0.9884(2) 0.0264(8) Uani 1 1 d . . . . .
C3 C 0.0200(2) 0.05448(16) 1.1366(3) 0.0299(8) Uani 1 1 d . . . . .
H3 H 0.0322 0.0195 1.1639 0.036 Uiso 1 1 calc R . . . .
C13 C 0.3645(3) -0.06050(17) 1.1123(3) 0.0344(9) Uani 1 1 d . . . . .
H13 H 0.3827 -0.0873 1.0718 0.041 Uiso 1 1 calc R . . . .
C12 C 0.4152(2) -0.04423(17) 1.1766(3) 0.0355(9) Uani 1 1 d . . . . .
H12 H 0.4676 -0.0603 1.1808 0.043 Uiso 1 1 calc R . . . .
C5 C -0.0764(2) 0.12429(17) 1.0939(3) 0.0291(8) Uani 1 1 d . . . . .
H5 H -0.1304 0.1376 1.0910 0.035 Uiso 1 1 calc R . . . .
C14 C 0.2871(3) -0.03836(17) 1.1055(3) 0.0317(9) Uani 1 1 d . . . . .
C25 C 0.1836(3) 0.2991(2) 1.1387(4) 0.0533(14) Uani 1 1 d . . . . .
H25A H 0.2166 0.3160 1.0940 0.080 Uiso 1 1 calc GR . . . .
H25B H 0.2056 0.3099 1.1937 0.080 Uiso 1 1 calc GR . . . .
H25C H 0.1281 0.3130 1.1339 0.080 Uiso 1 1 calc GR . . . .
C26 C 0.2900(3) 0.2042(2) 1.1469(4) 0.0486(12) Uani 1 1 d . . . . .
H26A H 0.2966 0.1628 1.1437 0.073 Uiso 1 1 calc GR . . . .
H26B H 0.3062 0.2175 1.2028 0.073 Uiso 1 1 calc GR . . . .
H26C H 0.3237 0.2224 1.1040 0.073 Uiso 1 1 calc GR . . . .
C23 C -0.0508(3) 0.31515(19) 1.1388(3) 0.0376(10) Uani 1 1 d . . . . .
H23A H -0.1060 0.3005 1.1418 0.056 Uiso 1 1 calc GR . . . .
H23B H -0.0444 0.3466 1.1789 0.056 Uiso 1 1 calc GR . . . .
H23C H -0.0128 0.2846 1.1528 0.056 Uiso 1 1 calc GR . . . .
C20 C -0.0448(3) 0.41514(19) 0.9528(3) 0.0454(11) Uani 1 1 d . . . . .
H20 H -0.0625 0.4526 0.9401 0.054 Uiso 1 1 calc R . . . .
C7 C 0.1655(2) 0.06548(15) 1.1128(2) 0.0242(7) Uani 1 1 d . . . . .
H7 H 0.2079 0.0836 1.0829 0.029 Uiso 1 1 calc R . . . .
C15 C 0.2868(3) 0.0631(2) 1.2945(3) 0.0415(10) Uani 1 1 d . . . . .
H15A H 0.3294 0.0679 1.3366 0.062 Uiso 1 1 calc GR . . . .
H15B H 0.2375 0.0496 1.3222 0.062 Uiso 1 1 calc GR . . . .
H15C H 0.2762 0.0996 1.2669 0.062 Uiso 1 1 calc GR . . . .
C18 C 0.0198(3) 0.32800(19) 0.9090(3) 0.0356(9) Uani 1 1 d . . . . .
C11 C 0.3898(3) -0.00434(16) 1.2351(3) 0.0337(9) Uani 1 1 d . . . . .
H11 H 0.4249 0.0065 1.2795 0.040 Uiso 1 1 calc R . . . .
C30 C 0.1407(4) 0.1646(3) 0.7850(3) 0.0649(17) Uani 1 1 d . . . . .
H30A H 0.0943 0.1874 0.7670 0.097 Uiso 1 1 calc GR . . . .
H30B H 0.1484 0.1328 0.7460 0.097 Uiso 1 1 calc GR . . . .
H30C H 0.1891 0.1885 0.7853 0.097 Uiso 1 1 calc GR . . . .
C16 C 0.2303(3) -0.0594(2) 1.0381(3) 0.0485(12) Uani 1 1 d . . . . .
H16A H 0.2231 -0.0297 0.9955 0.073 Uiso 1 1 calc GR . . . .
H16B H 0.1780 -0.0686 1.0635 0.073 Uiso 1 1 calc GR . . . .
H16C H 0.2529 -0.0936 1.0117 0.073 Uiso 1 1 calc GR . . . .
C19 C -0.0056(3) 0.3832(2) 0.8931(3) 0.0455(11) Uani 1 1 d . . . . .
H19 H 0.0043 0.3994 0.8392 0.055 Uiso 1 1 calc R . . . .
C21 C -0.0579(3) 0.39205(18) 1.0313(3) 0.0398(10) Uani 1 1 d . . . . .
H21 H -0.0837 0.4144 1.0732 0.048 Uiso 1 1 calc R . . . .
C24 C 0.0588(3) 0.2930(3) 0.8415(3) 0.0511(12) Uani 1 1 d . . . . .
H24A H 0.1124 0.2809 0.8602 0.077 Uiso 1 1 calc GR . . . .
H24B H 0.0639 0.3158 0.7901 0.077 Uiso 1 1 calc GR . . . .
H24C H 0.0256 0.2594 0.8300 0.077 Uiso 1 1 calc GR . . . .
C9 C 0.2628(2) 0.00298(16) 1.1642(3) 0.0285(8) Uani 1 1 d . . . . .
C27 C 0.1359(3) 0.1999(2) 1.2249(3) 0.0448(12) Uani 1 1 d . . . . .
H27A H 0.0798 0.2128 1.2249 0.067 Uiso 1 1 calc GR . . . .
H27B H 0.1643 0.2165 1.2733 0.067 Uiso 1 1 calc GR . . . .
H27C H 0.1375 0.1583 1.2289 0.067 Uiso 1 1 calc GR . . . .
C29 C 0.0259(5) 0.1018(3) 0.8736(4) 0.085(3) Uani 1 1 d . . . . .
H29A H 0.0066 0.0862 0.9272 0.127 Uiso 1 1 calc GR . . . .
H29B H 0.0325 0.0709 0.8328 0.127 Uiso 1 1 calc GR . . . .
H29C H -0.0134 0.1294 0.8521 0.127 Uiso 1 1 calc GR . . . .
C28 C 0.1918(8) 0.0780(4) 0.8935(5) 0.123(4) Uani 1 1 d . . . . .
H28A H 0.2472 0.0919 0.8877 0.184 Uiso 1 1 calc GR . . . .
H28B H 0.1796 0.0517 0.8473 0.184 Uiso 1 1 calc GR . . . .
H28C H 0.1861 0.0580 0.9474 0.184 Uiso 1 1 calc GR . . . .

loop_
_atom_site_aniso_label
_atom_site_aniso_U_11
_atom_site_aniso_U_22
_atom_site_aniso_U_33
_atom_site_aniso_U_23
_atom_site_aniso_U_13
_atom_site_aniso_U_12
Co1 0.0181(3) 0.0224(3) 0.0309(3) 0.00442(18) -0.00209(18) -0.00225(18)
Br1 0.0456(4) 0.0890(6) 0.0821(5) 0.0229(4) 0.0019(3) -0.0170(3)
P1 0.0280(6) 0.0214(5) 0.0417(6) 0.0005(4) -0.0135(4) -0.0003(4)
P2 0.0505(7) 0.0286(6) 0.0312(6) 0.0009(4) 0.0035(5) -0.0010(5)
C6 0.0187(18) 0.0228(17) 0.0292(18) -0.0009(14) -0.0043(13) 0.0004(14)
N2 0.0204(17) 0.0333(18) 0.047(2) 0.0101(16) -0.0028(14) 0.0025(13)
C1 0.0196(18) 0.0208(17) 0.0247(16) -0.0018(13) -0.0042(13) -0.0010(14)
C2 0.0212(18) 0.0201(17) 0.0296(18) -0.0007(14) -0.0024(14) 0.0004(14)
C10 0.024(2) 0.0240(18) 0.039(2) 0.0086(16) -0.0008(16) -0.0009(14)
N1 0.0212(17) 0.0250(17) 0.0275(16) 0.0044(11) -0.0064(12) 0.0009(12)
C8 0.0178(18) 0.0260(18) 0.0328(18) 0.0001(15) -0.0068(14) 0.0031(14)
C4 0.019(2) 0.028(2) 0.058(3) 0.0077(18) 0.0024(17) -0.0069(16)
C22 0.028(2) 0.0247(19) 0.041(2) 0.0042(16) -0.0104(16) -0.0020(15)
C17 0.0207(19) 0.0237(19) 0.035(2) 0.0064(14) -0.0084(15) -0.0016(14)
C3 0.029(2) 0.0195(17) 0.041(2) 0.0036(15) -0.0011(16) -0.0031(15)
C13 0.034(2) 0.0206(19) 0.048(2) 0.0017(17) -0.0004(17) 0.0024(16)
C12 0.023(2) 0.0256(19) 0.058(3) 0.0041(18) -0.0025(18) 0.0042(15)
C5 0.0165(18) 0.0279(19) 0.043(2) -0.0005(16) -0.0038(15) -0.0019(14)
C14 0.033(2) 0.0235(18) 0.039(2) 0.0063(16) -0.0053(17) -0.0002(16)
C25 0.055(3) 0.024(2) 0.081(4) -0.002(2) -0.026(3) -0.001(2)
C26 0.036(3) 0.045(3) 0.065(3) -0.001(2) -0.027(2) 0.004(2)
C23 0.043(3) 0.031(2) 0.038(2) 0.0008(17) -0.0027(19) -0.0015(18)
C20 0.045(3) 0.026(2) 0.065(3) 0.016(2) -0.008(2) -0.0007(19)
C7 0.0213(18) 0.0199(17) 0.0313(18) 0.0011(14) -0.0033(14) -0.0016(14)
C15 0.035(2) 0.045(3) 0.045(2) -0.003(2) -0.0019(19) 0.005(2)
C18 0.029(2) 0.037(2) 0.042(2) 0.0139(19) -0.0059(17) -0.0009(17)
C11 0.027(2) 0.029(2) 0.046(2) 0.0057(17) -0.0064(18) -0.0020(16)
C30 0.101(5) 0.054(3) 0.040(3) 0.000(2) 0.026(3) -0.017(3)
C16 0.049(3) 0.044(3) 0.053(3) -0.004(2) -0.017(2) 0.005(2)
C19 0.041(3) 0.042(2) 0.053(3) 0.024(2) -0.007(2) -0.001(2)
C21 0.040(3) 0.026(2) 0.053(3) 0.0018(19) -0.010(2) 0.0031(18)
C24 0.052(3) 0.063(3) 0.039(2) 0.013(2) 0.001(2) 0.011(3)
C9 0.0226(19) 0.0242(18) 0.039(2) 0.0113(15) -0.0021(16) 0.0002(14)
C27 0.060(3) 0.041(2) 0.034(2) -0.0072(19) -0.009(2) 0.003(2)
C29 0.118(6) 0.097(5) 0.038(3) -0.013(3) -0.004(3) -0.065(5)
C28 0.198(11) 0.097(6) 0.073(5) -0.035(4) -0.030(6) 0.099(7)

loop_
_atom_type_symbol
_atom_type_description
_atom_type_scat_dispersion_real
_atom_type_scat_dispersion_imag
_atom_type_scat_source
C C 0.0033 0.0016 'International Tables Vol C Tables 4.2.6.8 and 6.1.1.4'
H H 0.0000 0.0000 'International Tables Vol C Tables 4.2.6.8 and 6.1.1.4'
Br Br -0.2901 2.4595 'International Tables Vol C Tables 4.2.6.8 and 6.1.1.4'
Co Co 0.3494 0.9721 'International Tables Vol C Tables 4.2.6.8 and 6.1.1.4'
N N 0.0061 0.0033 'International Tables Vol C Tables 4.2.6.8 and 6.1.1.4'
P P 0.1023 0.0942 'International Tables Vol C Tables 4.2.6.8 and 6.1.1.4'

loop_
_geom_angle_atom_site_label_1
_geom_angle_atom_site_label_2
_geom_angle_atom_site_label_3
_geom_angle
_geom_angle_site_symmetry_1
_geom_angle_site_symmetry_3
_geom_angle_publ_flag
P1 Co1 Br1 87.69(4) . . ?
P1 Co1 P2 160.92(5) . . ?
P1 Co1 N1 96.00(9) . . ?
P2 Co1 Br1 91.60(4) . . ?
P2 Co1 N1 102.41(9) . . ?
C1 Co1 Br1 170.76(11) . . ?
C1 Co1 P1 90.69(11) . . ?
C1 Co1 P2 86.96(11) . . ?
C1 Co1 N1 82.03(14) . . ?
N1 Co1 Br1 107.19(9) . . ?
C25 P1 Co1 113.88(19) . . ?
C25 P1 C26 103.2(2) . . ?
C25 P1 C27 102.2(3) . . ?
C26 P1 Co1 113.12(19) . . ?
C27 P1 Co1 119.69(16) . . ?
C27 P1 C26 102.8(3) . . ?
C30 P2 Co1 122.2(2) . . ?
C30 P2 C29 100.0(3) . . ?
C29 P2 Co1 118.5(2) . . ?
C28 P2 Co1 109.7(3) . . ?
C28 P2 C30 101.4(4) . . ?
C28 P2 C29 102.1(5) . . ?
C1 C6 C8 117.4(3) . . ?
C5 C6 C1 123.0(3) . . ?
C5 C6 C8 119.4(3) . . ?
C7 N2 C9 119.6(3) . . ?
C6 C1 Co1 113.2(3) . . ?
C2 C1 Co1 131.5(3) . . ?
C2 C1 C6 115.3(3) . . ?
C1 C2 C7 120.7(3) . . ?
C3 C2 C1 121.6(3) . . ?
C3 C2 C7 117.7(3) . . ?
C11 C10 C15 120.0(4) . . ?
C11 C10 C9 118.2(4) . . ?
C9 C10 C15 121.8(4) . . ?
C8 N1 Co1 106.0(2) . . ?
C8 N1 C17 115.0(3) . . ?
C17 N1 Co1 138.9(3) . . ?
N1 C8 C6 120.1(3) . . ?
C3 C4 C5 119.0(4) . . ?
C17 C22 C23 124.3(4) . . ?
C17 C22 C21 118.3(4) . . ?
C21 C22 C23 117.4(4) . . ?
C22 C17 N1 120.4(3) . . ?
C22 C17 C18 120.8(4) . . ?
C18 C17 N1 118.9(4) . . ?
C4 C3 C2 121.3(4) . . ?
C12 C13 C14 121.2(4) . . ?
C13 C12 C11 120.0(4) . . ?
C4 C5 C6 119.8(4) . . ?
C13 C14 C16 120.6(4) . . ?
C13 C14 C9 118.2(4) . . ?
C9 C14 C16 121.2(4) . . ?
C19 C20 C21 119.0(4) . . ?
N2 C7 C2 122.3(4) . . ?
C17 C18 C24 120.6(4) . . ?
C19 C18 C17 118.5(4) . . ?
C19 C18 C24 120.9(4) . . ?
C12 C11 C10 120.9(4) . . ?
C20 C19 C18 121.9(4) . . ?
C20 C21 C22 121.5(5) . . ?
C10 C9 N2 119.9(4) . . ?
C10 C9 C14 121.5(4) . . ?
C14 C9 N2 118.4(4) . . ?

loop_
_geom_bond_atom_site_label_1
_geom_bond_atom_site_label_2
_geom_bond_distance
_geom_bond_site_symmetry_2
_geom_bond_publ_flag
Co1 Br1 2.4013(8) . ?
Co1 P1 2.2150(12) . ?
Co1 P2 2.2477(12) . ?
Co1 C1 1.915(4) . ?
Co1 N1 2.258(3) . ?
P1 C25 1.807(5) . ?
P1 C26 1.824(5) . ?
P1 C27 1.812(5) . ?
P2 C30 1.813(5) . ?
P2 C29 1.830(7) . ?
P2 C28 1.804(7) . ?
C6 C1 1.421(5) . ?
C6 C8 1.448(5) . ?
C6 C5 1.393(5) . ?
N2 C7 1.271(5) . ?
N2 C9 1.423(5) . ?
C1 C2 1.412(5) . ?
C2 C3 1.398(5) . ?
C2 C7 1.473(5) . ?
C10 C15 1.506(6) . ?
C10 C11 1.395(6) . ?
C10 C9 1.396(6) . ?
N1 C8 1.286(5) . ?
N1 C17 1.447(5) . ?
C4 C3 1.385(6) . ?
C4 C5 1.387(6) . ?
C22 C17 1.392(6) . ?
C22 C23 1.512(6) . ?
C22 C21 1.400(6) . ?
C17 C18 1.401(6) . ?
C13 C12 1.378(6) . ?
C13 C14 1.389(6) . ?
C12 C11 1.386(6) . ?
C14 C16 1.509(6) . ?
C14 C9 1.405(6) . ?
C20 C19 1.372(8) . ?
C20 C21 1.377(7) . ?
C18 C19 1.387(6) . ?
C18 C24 1.497(7) . ?
